data_4072201
loop_
_publ_author_name
'Bryliakov, Konstantin P.'
'Talsi, Evgenii P.'
'Voskoboynikov, Alexander Z.'
'Lancaster, Simon J.'
'Bochmann, Manfred'

_publ_section_title
;
 Formation and Structures of Hafnocene Complexes in MAO- and
 AlBui3/CPh3[B(C6F5)4]-Activated Systems
;
_journal_issue 23
_journal_name_full Organometallics
_journal_page_first 6333
_journal_paper_doi 10.1021/om800664p
_journal_volume 27
_journal_year 2008
_chemical_formula_moiety 'C32 H35 Cl Hf Si'
_chemical_formula_structural
;
(C13H8CH2CH2-2-C12H9-1-CH3)Hf(Cl)(CH2Si(CH3)3)
;
_chemical_formula_sum 'C32 H35 Cl Hf Si'
_chemical_formula_weight 661.63
_chemical_name_common
;             
Compound 12, C2H4(Flu)(5,6-C3H6-2-2MeInd)Hf(Cl)CH2SiMe3
;
_chemical_name_systematic
;
(chloro)(9-[2-(2-methyl-5,6,7-trihydroindacen-1-yl)ethyl]-fluorenyl)
(trimethylsilylmethyl)hafnium
;
_space_group_IT_number 14
_symmetry_cell_setting monoclinic
_symmetry_space_group_name_Hall '-P 2ybc'
_symmetry_space_group_name_H-M 'P 1 21/c 1'
_atom_sites_solution_hydrogens geom
_atom_sites_solution_primary direct
_atom_sites_solution_secondary difmap
_audit_creation_method 'SHELXL-97 and CrysAlis RED'
_cell_angle_alpha 90.00
_cell_angle_beta 116.194(2)
_cell_angle_gamma 90.00
_cell_formula_units_Z 4
_cell_length_a 17.2434(6)
_cell_length_b 10.0370(3)
_cell_length_c 17.8692(5)
_cell_measurement_reflns_used 21716
_cell_measurement_temperature 120(2)
_cell_measurement_theta_max 27.48
_cell_measurement_theta_min 2.91
_cell_volume 2775.06(16)
_computing_cell_refinement 'DENZO (Otwinowski & Minor, 1997) & COLLECT (Hooft, R.W.W., 1998)'
_computing_data_collection 'COLLECT (Hooft, R.W.W., 1998)'
_computing_data_reduction 'DENZO (Otwinowski & Minor, 1997) & COLLECT (Hooft, R.W.W., 1998)'
_computing_molecular_graphics 'ORTEP3 for Windows (Farrugia, 1997)'
_computing_publication_material 'SHELXL-97 (Sheldrick, 1997b)'
_computing_structure_refinement 'SHELXL-97 (Sheldrick, 1997b)'
_computing_structure_solution 'SHELXS-97 (Sheldrick, 1997a)'
_diffrn_ambient_temperature 120(2)
_diffrn_detector_area_resol_mean 9.091
_diffrn_measured_fraction_theta_full 0.994
_diffrn_measured_fraction_theta_max 0.994
_diffrn_measurement_device_type
;
Bruker-Nonius Roper CCD camera on \k-goniostat
;
_diffrn_measurement_method '\f & \w scans'
_diffrn_radiation_monochromator graphite
_diffrn_radiation_source 'Bruker-Nonius FR591 rotating anode'
_diffrn_radiation_type MoK\a
_diffrn_radiation_wavelength 0.71073
_diffrn_reflns_av_R_equivalents 0.0876
_diffrn_reflns_av_sigmaI/netI 0.0735
_diffrn_reflns_limit_h_max 20
_diffrn_reflns_limit_h_min -19
_diffrn_reflns_limit_k_max 11
_diffrn_reflns_limit_k_min -11
_diffrn_reflns_limit_l_max 21
_diffrn_reflns_limit_l_min -21
_diffrn_reflns_number 21382
_diffrn_reflns_theta_full 25.00
_diffrn_reflns_theta_max 25.00
_diffrn_reflns_theta_min 2.99
_exptl_absorpt_coefficient_mu 3.917
_exptl_absorpt_correction_T_max 0.943
_exptl_absorpt_correction_T_min 0.643
_exptl_absorpt_correction_type multi-scan
_exptl_absorpt_process_details 'SADABS 2007/2 (Sheldrick, G.M., 2007)'
_exptl_crystal_colour yellow
_exptl_crystal_density_diffrn 1.584
_exptl_crystal_density_method 'not measured'
_exptl_crystal_description plate
_exptl_crystal_F_000 1320
_exptl_crystal_size_max 0.07
_exptl_crystal_size_mid 0.04
_exptl_crystal_size_min 0.015
_refine_diff_density_max 1.268
_refine_diff_density_min -1.069
_refine_diff_density_rms 0.197
_refine_ls_extinction_method none
_refine_ls_goodness_of_fit_ref 1.137
_refine_ls_hydrogen_treatment constr
_refine_ls_matrix_type full
_refine_ls_number_parameters 317
_refine_ls_number_reflns 4852
_refine_ls_number_restraints 0
_refine_ls_restrained_S_all 1.137
_refine_ls_R_factor_all 0.0837
_refine_ls_R_factor_gt 0.0542
_refine_ls_shift/su_max 0.005
_refine_ls_shift/su_mean 0.000
_refine_ls_structure_factor_coef Fsqd
_refine_ls_weighting_details 'calc w=1/[\s^2^(Fo^2^)+(0.0000P)^2^+22.9373P] where P=(Fo^2^+2Fc^2^)/3'
_refine_ls_weighting_scheme calc
_refine_ls_wR_factor_gt 0.0951
_refine_ls_wR_factor_ref 0.1036
_reflns_number_gt 3784
_reflns_number_total 4852
_reflns_threshold_expression >2sigma(I)
_cod_data_source_file om800664p_si_001.cif
_cod_data_source_block 2008src0396
_cod_depositor_comments
;
The following automatic conversions were performed:

'_symmetry_cell_setting' value 'Monoclinic' changed to 'monoclinic'
according to /home/saulius/struct/CIF-dictionaries/cif_core.dic
dictionary named 'cif_core.dic' version 2.4.1 from 2010-06-29.

Automatic conversion script
Id: cif_fix_values 1715 2011-07-08 13:25:40Z adriana 
;
_cod_original_cell_volume 2775.06(15)
_cod_original_sg_symbol_H-M 'P 21/c '
_cod_database_code 4072201

loop_
_symmetry_equiv_pos_as_xyz
'x, y, z'
'-x, y+1/2, -z+1/2'
'-x, -y, -z'
'x, -y-1/2, z-1/2'

loop_
_atom_site_label
_atom_site_type_symbol
_atom_site_fract_x
_atom_site_fract_y
_atom_site_fract_z
_atom_site_U_iso_or_equiv
_atom_site_adp_type
_atom_site_occupancy
_atom_site_symmetry_multiplicity
_atom_site_calc_flag
_atom_site_refinement_flags
Hf1 Hf 0.31551(2) 0.78520(3) 0.05527(2) 0.01952(12) Uani 1 1 d .
Cl1 Cl 0.35118(14) 0.75493(19) -0.05997(13) 0.0279(5) Uani 1 1 d .
C1 C 0.1922(5) 0.8983(7) -0.0056(4) 0.0179(17) Uani 1 1 d .
H1A H 0.1471 0.8401 -0.0061 0.021 Uiso 1 1 calc R
H1B H 0.1965 0.9719 0.0312 0.021 Uiso 1 1 calc R
Si1 Si 0.15226(17) 0.9686(3) -0.11175(15) 0.0317(6) Uani 1 1 d .
C11 C 0.1039(7) 0.8330(11) -0.1899(6) 0.051(3) Uani 1 1 d .
H11A H 0.0828 0.8694 -0.2451 0.077 Uiso 1 1 calc R
H11B H 0.0569 0.7930 -0.1830 0.077 Uiso 1 1 calc R
H11C H 0.1470 0.7668 -0.1819 0.077 Uiso 1 1 calc R
C12 C 0.2345(7) 1.0590(9) -0.1345(6) 0.043(3) Uani 1 1 d .
H12A H 0.2078 1.0917 -0.1907 0.065 Uiso 1 1 calc R
H12B H 0.2806 0.9992 -0.1277 0.065 Uiso 1 1 calc R
H12C H 0.2573 1.1325 -0.0966 0.065 Uiso 1 1 calc R
C13 C 0.0648(9) 1.0918(12) -0.1274(7) 0.072(4) Uani 1 1 d .
H13A H 0.0431 1.1289 -0.1824 0.108 Uiso 1 1 calc R
H13B H 0.0878 1.1617 -0.0868 0.108 Uiso 1 1 calc R
H13C H 0.0187 1.0478 -0.1209 0.108 Uiso 1 1 calc R
C21 C 0.3229(6) 0.6100(7) 0.1519(5) 0.0250(19) Uani 1 1 d .
C22 C 0.3477(6) 0.5408(7) 0.0954(5) 0.0234(19) Uani 1 1 d .
C23 C 0.4270(6) 0.4886(8) 0.1030(5) 0.0258(19) Uani 1 1 d .
H23 H 0.4768 0.4968 0.1529 0.031 Uiso 1 1 calc R
C24 C 0.4300(6) 0.4257(8) 0.0361(5) 0.029(2) Uani 1 1 d .
H24 H 0.4820 0.3907 0.0412 0.035 Uiso 1 1 calc R
C25 C 0.3547(6) 0.4136(8) -0.0405(5) 0.030(2) Uani 1 1 d .
H25 H 0.3586 0.3719 -0.0851 0.036 Uiso 1 1 calc R
C26 C 0.2776(6) 0.4606(8) -0.0507(5) 0.028(2) Uani 1 1 d .
H26 H 0.2289 0.4492 -0.1012 0.033 Uiso 1 1 calc R
C27 C 0.2715(5) 0.5275(7) 0.0161(5) 0.0196(17) Uani 1 1 d .
C28 C 0.2009(6) 0.5806(8) 0.0265(5) 0.0258(19) Uani 1 1 d .
C29 C 0.1119(6) 0.5853(8) -0.0277(6) 0.030(2) Uani 1 1 d .
H29 H 0.0918 0.5555 -0.0824 0.036 Uiso 1 1 calc R
C30 C 0.0547(7) 0.6340(9) 0.0001(6) 0.038(2) Uani 1 1 d .
H30 H -0.0043 0.6354 -0.0347 0.046 Uiso 1 1 calc R
C31 C 0.0880(7) 0.6822(9) 0.0837(7) 0.041(3) Uani 1 1 d .
H31 H 0.0491 0.7172 0.1016 0.049 Uiso 1 1 calc R
C32 C 0.1710(7) 0.6802(8) 0.1373(6) 0.034(2) Uani 1 1 d .
H32 H 0.1895 0.7119 0.1914 0.040 Uiso 1 1 calc R
C33 C 0.2316(6) 0.6283(7) 0.1101(5) 0.0243(19) Uani 1 1 d .
C41 C 0.4310(6) 0.8343(8) 0.1961(5) 0.029(2) Uani 1 1 d .
C42 C 0.4663(6) 0.8630(9) 0.1404(6) 0.033(2) Uani 1 1 d .
C43 C 0.4218(6) 0.9732(8) 0.0899(6) 0.032(2) Uani 1 1 d .
H43 H 0.4295 1.0068 0.0452 0.038 Uiso 1 1 calc R
C44 C 0.3636(6) 1.0233(8) 0.1197(5) 0.0256(19) Uani 1 1 d .
C45 C 0.3109(5) 1.1414(8) 0.0992(5) 0.0230(18) Uani 1 1 d .
H45 H 0.3114 1.2017 0.0599 0.028 Uiso 1 1 calc R
C46 C 0.2607(5) 1.1623(8) 0.1387(5) 0.0242(18) Uani 1 1 d .
C47 C 0.1992(6) 1.2725(8) 0.1281(5) 0.029(2) Uani 1 1 d .
H47A H 0.1687 1.2991 0.0701 0.035 Uiso 1 1 calc R
H47B H 0.2287 1.3492 0.1615 0.035 Uiso 1 1 calc R
C48 C 0.1375(6) 1.2093(9) 0.1591(5) 0.035(2) Uani 1 1 d .
H48A H 0.1123 1.2768 0.1805 0.042 Uiso 1 1 calc R
H48B H 0.0914 1.1611 0.1145 0.042 Uiso 1 1 calc R
C49 C 0.1951(6) 1.1139(8) 0.2288(5) 0.031(2) Uani 1 1 d .
H49A H 0.2231 1.1599 0.2818 0.038 Uiso 1 1 calc R
H49B H 0.1618 1.0399 0.2343 0.038 Uiso 1 1 calc R
C50 C 0.2599(6) 1.0672(8) 0.1996(5) 0.0269(19) Uani 1 1 d .
C51 C 0.3127(6) 0.9579(9) 0.2234(5) 0.031(2) Uani 1 1 d .
H51 H 0.3132 0.9007 0.2646 0.037 Uiso 1 1 calc R
C52 C 0.3668(6) 0.9338(8) 0.1838(5) 0.031(2) Uani 1 1 d .
C101 C 0.3799(7) 0.6327(9) 0.2443(5) 0.038(2) Uani 1 1 d .
H10C H 0.4005 0.5476 0.2715 0.046 Uiso 1 1 calc R
H10D H 0.3459 0.6739 0.2692 0.046 Uiso 1 1 calc R
C102 C 0.4575(7) 0.7220(9) 0.2590(5) 0.042(2) Uani 1 1 d .
H10A H 0.4809 0.7587 0.3149 0.050 Uiso 1 1 calc R
H10B H 0.5022 0.6692 0.2543 0.050 Uiso 1 1 calc R
C421 C 0.5405(6) 0.7937(10) 0.1339(7) 0.047(3) Uani 1 1 d .
H42A H 0.5589 0.8453 0.0994 0.071 Uiso 1 1 calc R
H42B H 0.5223 0.7071 0.1097 0.071 Uiso 1 1 calc R
H42C H 0.5876 0.7845 0.1885 0.071 Uiso 1 1 calc R

loop_
_atom_site_aniso_label
_atom_site_aniso_U_11
_atom_site_aniso_U_22
_atom_site_aniso_U_33
_atom_site_aniso_U_23
_atom_site_aniso_U_13
_atom_site_aniso_U_12
Hf1 0.02007(18) 0.01743(18) 0.01867(18) -0.00034(15) 0.00638(13) 0.00107(16)
Cl1 0.0321(12) 0.0268(12) 0.0303(11) 0.0007(8) 0.0188(10) 0.0014(9)
C1 0.018(4) 0.018(4) 0.016(4) -0.005(3) 0.006(3) -0.002(3)
Si1 0.0295(15) 0.0401(15) 0.0236(13) 0.0091(11) 0.0100(11) 0.0072(12)
C11 0.042(6) 0.078(8) 0.030(5) -0.005(5) 0.013(5) -0.020(6)
C12 0.057(7) 0.038(6) 0.034(5) 0.015(4) 0.020(5) -0.002(5)
C13 0.083(10) 0.081(9) 0.050(7) 0.033(6) 0.027(7) 0.057(8)
C21 0.036(5) 0.014(4) 0.022(4) 0.003(3) 0.011(4) 0.006(4)
C22 0.031(5) 0.012(4) 0.019(4) 0.004(3) 0.004(4) 0.008(4)
C23 0.020(5) 0.018(4) 0.034(5) 0.005(4) 0.008(4) 0.000(4)
C24 0.030(5) 0.022(5) 0.042(5) 0.001(4) 0.021(4) 0.003(4)
C25 0.041(6) 0.029(5) 0.025(5) -0.005(4) 0.018(4) 0.002(4)
C26 0.031(5) 0.032(5) 0.023(5) 0.000(4) 0.014(4) -0.004(4)
C27 0.025(5) 0.012(4) 0.023(4) -0.002(3) 0.012(4) 0.003(3)
C28 0.031(5) 0.017(4) 0.035(5) 0.004(4) 0.020(4) -0.003(4)
C29 0.028(5) 0.022(5) 0.036(5) 0.006(4) 0.012(4) -0.002(4)
C30 0.037(6) 0.033(5) 0.054(6) 0.009(5) 0.029(5) -0.001(4)
C31 0.042(6) 0.035(6) 0.065(7) 0.014(5) 0.041(6) 0.015(4)
C32 0.050(7) 0.024(5) 0.041(6) 0.008(4) 0.033(5) 0.009(4)
C33 0.040(5) 0.011(4) 0.026(5) 0.004(3) 0.019(4) 0.000(4)
C41 0.027(5) 0.019(4) 0.026(5) -0.009(4) -0.001(4) 0.001(4)
C42 0.020(5) 0.024(5) 0.040(5) -0.016(4) 0.000(4) 0.000(4)
C43 0.033(6) 0.020(5) 0.038(5) -0.003(4) 0.011(4) 0.002(4)
C44 0.027(5) 0.015(4) 0.023(4) -0.005(3) 0.001(4) 0.001(4)
C45 0.020(4) 0.014(4) 0.026(4) -0.004(3) 0.002(4) -0.008(3)
C46 0.025(5) 0.025(4) 0.021(4) -0.005(3) 0.008(4) -0.008(4)
C47 0.035(5) 0.015(4) 0.035(5) -0.004(4) 0.013(4) 0.003(4)
C48 0.040(6) 0.031(5) 0.034(5) -0.004(4) 0.015(4) 0.004(5)
C49 0.047(6) 0.027(5) 0.025(5) -0.003(4) 0.020(4) 0.000(4)
C50 0.034(5) 0.024(5) 0.019(4) -0.007(3) 0.008(4) -0.004(4)
C51 0.038(6) 0.030(5) 0.020(5) 0.000(4) 0.007(4) 0.002(4)
C52 0.037(6) 0.018(4) 0.027(5) -0.009(4) 0.006(4) 0.002(4)
C101 0.055(7) 0.025(5) 0.026(5) 0.002(4) 0.011(5) 0.004(5)
C102 0.048(6) 0.029(5) 0.026(5) -0.008(4) -0.005(4) 0.009(5)
C421 0.032(6) 0.028(5) 0.074(7) -0.018(5) 0.015(5) 0.000(5)

loop_
_atom_type_symbol
_atom_type_description
_atom_type_scat_dispersion_real
_atom_type_scat_dispersion_imag
_atom_type_scat_source
C C 0.0033 0.0016 'International Tables Vol C Tables 4.2.6.8 and 6.1.1.4'
H H 0.0000 0.0000 'International Tables Vol C Tables 4.2.6.8 and 6.1.1.4'
Si Si 0.0817 0.0704 'International Tables Vol C Tables 4.2.6.8 and 6.1.1.4'
Cl Cl 0.1484 0.1585 'International Tables Vol C Tables 4.2.6.8 and 6.1.1.4'
Hf Hf -0.5830 6.1852 'International Tables Vol C Tables 4.2.6.8 and 6.1.1.4'

loop_
_geom_angle_atom_site_label_1
_geom_angle_atom_site_label_2
_geom_angle_atom_site_label_3
_geom_angle
C1 Hf1 Cl1 101.27(19)
C1 Hf1 C21 117.1(3)
Cl1 Hf1 C21 124.21(19)
C1 Hf1 C41 124.2(3)
Cl1 Hf1 C41 119.9(2)
C21 Hf1 C41 69.8(3)
C1 Hf1 C42 130.8(3)
Cl1 Hf1 C42 88.3(2)
C21 Hf1 C42 94.6(3)
C41 Hf1 C42 32.9(3)
C1 Hf1 C43 100.0(3)
Cl1 Hf1 C43 82.6(2)
C21 Hf1 C43 124.4(3)
C41 Hf1 C43 55.0(3)
C42 Hf1 C43 33.0(3)
C1 Hf1 C22 132.2(3)
Cl1 Hf1 C22 90.77(19)
C21 Hf1 C22 33.5(3)
C41 Hf1 C22 85.9(3)
C42 Hf1 C22 95.2(3)
C43 Hf1 C22 127.6(3)
C1 Hf1 C52 91.1(3)
Cl1 Hf1 C52 136.4(2)
C21 Hf1 C52 84.0(3)
C41 Hf1 C52 33.1(3)
C42 Hf1 C52 53.9(3)
C43 Hf1 C52 54.0(3)
C22 Hf1 C52 111.3(3)
C1 Hf1 C33 85.6(3)
Cl1 Hf1 C33 129.61(18)
C21 Hf1 C33 32.7(3)
C41 Hf1 C33 94.0(3)
C42 Hf1 C33 124.3(3)
C43 Hf1 C33 145.9(3)
C22 Hf1 C33 53.1(3)
C52 Hf1 C33 92.6(3)
C1 Hf1 C44 78.4(3)
Cl1 Hf1 C44 109.8(2)
C21 Hf1 C44 116.1(3)
C41 Hf1 C44 54.2(3)
C42 Hf1 C44 53.4(3)
C43 Hf1 C44 32.0(3)
C22 Hf1 C44 140.0(3)
C52 Hf1 C44 32.2(3)
C33 Hf1 C44 120.4(3)
C1 Hf1 C27 105.3(3)
Cl1 Hf1 C27 78.87(16)
C21 Hf1 C27 53.9(2)
C41 Hf1 C27 117.6(3)
C42 Hf1 C27 123.9(3)
C43 Hf1 C27 151.1(3)
C22 Hf1 C27 32.0(2)
C52 Hf1 C27 137.8(3)
C33 Hf1 C27 51.6(2)
C44 Hf1 C27 170.0(2)
C1 Hf1 C28 80.6(3)
Cl1 Hf1 C28 100.36(18)
C21 Hf1 C28 52.9(3)
C41 Hf1 C28 122.1(3)
C42 Hf1 C28 145.4(3)
C43 Hf1 C28 176.8(3)
C22 Hf1 C28 51.7(3)
C52 Hf1 C28 122.9(3)
C33 Hf1 C28 30.9(2)
C44 Hf1 C28 145.9(3)
C27 Hf1 C28 30.1(2)
Si1 C1 Hf1 122.6(4)
Si1 C1 H1A 106.7
Hf1 C1 H1A 106.7
Si1 C1 H1B 106.7
Hf1 C1 H1B 106.7
H1A C1 H1B 106.6
C1 Si1 C11 109.3(4)
C1 Si1 C12 115.6(4)
C11 Si1 C12 108.8(5)
C1 Si1 C13 108.4(4)
C11 Si1 C13 107.8(6)
C12 Si1 C13 106.5(5)
Si1 C11 H11A 109.5
Si1 C11 H11B 109.5
H11A C11 H11B 109.5
Si1 C11 H11C 109.5
H11A C11 H11C 109.5
H11B C11 H11C 109.5
Si1 C12 H12A 109.5
Si1 C12 H12B 109.5
H12A C12 H12B 109.5
Si1 C12 H12C 109.5
H12A C12 H12C 109.5
H12B C12 H12C 109.5
Si1 C13 H13A 109.5
Si1 C13 H13B 109.5
H13A C13 H13B 109.5
Si1 C13 H13C 109.5
H13A C13 H13C 109.5
H13B C13 H13C 109.5
C33 C21 C22 107.3(7)
C33 C21 C101 125.8(8)
C22 C21 C101 125.8(8)
C33 C21 Hf1 80.5(5)
C22 C21 Hf1 77.8(4)
C101 C21 Hf1 118.0(6)
C23 C22 C21 133.5(8)
C23 C22 C27 118.6(7)
C21 C22 C27 107.9(7)
C23 C22 Hf1 117.7(6)
C21 C22 Hf1 68.7(4)
C27 C22 Hf1 79.8(4)
C24 C23 C22 119.6(8)
C24 C23 H23 120.2
C22 C23 H23 120.2
C23 C24 C25 120.7(8)
C23 C24 H24 119.7
C25 C24 H24 119.7
C26 C25 C24 122.0(8)
C26 C25 H25 119.0
C24 C25 H25 119.0
C25 C26 C27 119.4(8)
C25 C26 H26 120.3
C27 C26 H26 120.3
C28 C27 C26 132.8(8)
C28 C27 C22 107.4(7)
C26 C27 C22 119.7(7)
C28 C27 Hf1 76.4(4)
C26 C27 Hf1 123.8(5)
C22 C27 Hf1 68.2(4)
C29 C28 C27 131.5(8)
C29 C28 C33 119.7(8)
C27 C28 C33 108.7(8)
C29 C28 Hf1 125.5(5)
C27 C28 Hf1 73.5(5)
C33 C28 Hf1 69.5(4)
C30 C29 C28 120.0(9)
C30 C29 H29 120.0
C28 C29 H29 120.0
C29 C30 C31 118.6(9)
C29 C30 H30 120.7
C31 C30 H30 120.7
C32 C31 C30 123.9(9)
C32 C31 H31 118.1
C30 C31 H31 118.1
C31 C32 C33 118.6(9)
C31 C32 H32 120.7
C33 C32 H32 120.7
C21 C33 C28 108.5(7)
C21 C33 C32 132.2(8)
C28 C33 C32 119.3(8)
C21 C33 Hf1 66.8(4)
C28 C33 Hf1 79.6(4)
C32 C33 Hf1 121.1(5)
C42 C41 C52 107.2(8)
C42 C41 C102 126.5(8)
C52 C41 C102 126.3(8)
C42 C41 Hf1 74.1(5)
C52 C41 Hf1 76.3(5)
C102 C41 Hf1 116.8(5)
C41 C42 C43 109.2(8)
C41 C42 C421 127.5(9)
C43 C42 C421 123.4(9)
C41 C42 Hf1 73.0(5)
C43 C42 Hf1 74.4(5)
C421 C42 Hf1 120.1(6)
C42 C43 C44 108.1(8)
C42 C43 Hf1 72.6(5)
C44 C43 Hf1 78.4(5)
C42 C43 H43 126.0
C44 C43 H43 126.0
Hf1 C43 H43 115.2
C43 C44 C52 107.0(7)
C43 C44 C45 131.9(8)
C52 C44 C45 121.1(8)
C43 C44 Hf1 69.6(5)
C52 C44 Hf1 71.0(4)
C45 C44 Hf1 126.7(6)
C46 C45 C44 118.1(8)
C46 C45 H45 120.9
C44 C45 H45 120.9
C45 C46 C50 120.6(8)
C45 C46 C47 129.3(8)
C50 C46 C47 110.0(7)
C46 C47 C48 102.5(7)
C46 C47 H47A 111.3
C48 C47 H47A 111.3
C46 C47 H47B 111.3
C48 C47 H47B 111.3
H47A C47 H47B 109.2
C49 C48 C47 104.3(7)
C49 C48 H48A 110.9
C47 C48 H48A 110.9
C49 C48 H48B 110.9
C47 C48 H48B 110.9
H48A C48 H48B 108.9
C50 C49 C48 103.1(7)
C50 C49 H49A 111.1
C48 C49 H49A 111.1
C50 C49 H49B 111.1
C48 C49 H49B 111.1
H49A C49 H49B 109.1
C51 C50 C46 122.2(8)
C51 C50 C49 129.7(8)
C46 C50 C49 108.1(7)
C50 C51 C52 118.4(8)
C50 C51 H51 120.8
C52 C51 H51 120.8
C51 C52 C41 132.5(8)
C51 C52 C44 119.2(8)
C41 C52 C44 108.3(8)
C51 C52 Hf1 120.4(6)
C41 C52 Hf1 70.6(4)
C44 C52 Hf1 76.8(5)
C21 C101 C102 111.7(7)
C21 C101 H10C 109.3
C102 C101 H10C 109.3
C21 C101 H10D 109.3
C102 C101 H10D 109.3
H10C C101 H10D 107.9
C41 C102 C101 110.8(8)
C41 C102 H10A 109.5
C101 C102 H10A 109.5
C41 C102 H10B 109.5
C101 C102 H10B 109.5
H10A C102 H10B 108.1
C42 C421 H42A 109.5
C42 C421 H42B 109.5
H42A C421 H42B 109.5
C42 C421 H42C 109.5
H42A C421 H42C 109.5
H42B C421 H42C 109.5

loop_
_geom_bond_atom_site_label_1
_geom_bond_atom_site_label_2
_geom_bond_distance
Hf1 C1 2.224(8)
Hf1 Cl1 2.4143(19)
Hf1 C21 2.428(8)
Hf1 C41 2.473(8)
Hf1 C42 2.488(9)
Hf1 C43 2.511(9)
Hf1 C22 2.547(7)
Hf1 C52 2.547(8)
Hf1 C33 2.605(8)
Hf1 C44 2.623(8)
Hf1 C27 2.699(7)
Hf1 C28 2.737(8)
C1 Si1 1.849(7)
C1 H1A 0.9700
C1 H1B 0.9700
Si1 C11 1.862(10)
Si1 C12 1.873(10)
Si1 C13 1.873(11)
C11 H11A 0.9600
C11 H11B 0.9600
C11 H11C 0.9600
C12 H12A 0.9600
C12 H12B 0.9600
C12 H12C 0.9600
C13 H13A 0.9600
C13 H13B 0.9600
C13 H13C 0.9600
C21 C33 1.426(12)
C21 C22 1.437(11)
C21 C101 1.521(12)
C22 C23 1.415(12)
C22 C27 1.452(11)
C23 C24 1.371(12)
C23 H23 0.9300
C24 C25 1.417(12)
C24 H24 0.9300
C25 C26 1.344(12)
C25 H25 0.9300
C26 C27 1.414(11)
C26 H26 0.9300
C27 C28 1.413(11)
C28 C29 1.408(12)
C28 C33 1.430(11)
C29 C30 1.376(12)
C29 H29 0.9300
C30 C31 1.427(14)
C30 H30 0.9300
C31 C32 1.326(14)
C31 H31 0.9300
C32 C33 1.430(12)
C32 H32 0.9300
C41 C42 1.405(13)
C41 C52 1.433(12)
C41 C102 1.514(12)
C42 C43 1.420(12)
C42 C421 1.505(13)
C43 C44 1.420(12)
C43 H43 0.9300
C44 C52 1.437(12)
C44 C45 1.438(11)
C45 C46 1.353(11)
C45 H45 0.9300
C46 C50 1.453(11)
C46 C47 1.485(12)
C47 C48 1.537(12)
C47 H47A 0.9700
C47 H47B 0.9700
C48 C49 1.537(12)
C48 H48A 0.9700
C48 H48B 0.9700
C49 C50 1.501(12)
C49 H49A 0.9700
C49 H49B 0.9700
C50 C51 1.368(12)
C51 C52 1.419(13)
C51 H51 0.9300
C101 C102 1.533(14)
C101 H10C 0.9700
C101 H10D 0.9700
C102 H10A 0.9700
C102 H10B 0.9700
C421 H42A 0.9600
C421 H42B 0.9600
C421 H42C 0.9600

loop_
_geom_torsion_atom_site_label_1
_geom_torsion_atom_site_label_2
_geom_torsion_atom_site_label_3
_geom_torsion_atom_site_label_4
_geom_torsion
Cl1 Hf1 C1 Si1 -10.3(5)
C21 Hf1 C1 Si1 -148.5(4)
C41 Hf1 C1 Si1 128.4(4)
C42 Hf1 C1 Si1 87.3(5)
C43 Hf1 C1 Si1 74.1(5)
C22 Hf1 C1 Si1 -111.7(5)
C52 Hf1 C1 Si1 127.7(5)
C33 Hf1 C1 Si1 -139.8(5)
C44 Hf1 C1 Si1 97.9(5)
C27 Hf1 C1 Si1 -91.6(4)
C28 Hf1 C1 Si1 -109.0(5)
Hf1 C1 Si1 C11 77.7(6)
Hf1 C1 Si1 C12 -45.5(6)
Hf1 C1 Si1 C13 -165.0(6)
C1 Hf1 C21 C33 16.3(5)
Cl1 Hf1 C21 C33 -111.6(4)
C41 Hf1 C21 C33 135.3(5)
C42 Hf1 C21 C33 157.4(5)
C43 Hf1 C21 C33 142.2(5)
C22 Hf1 C21 C33 -110.1(7)
C52 Hf1 C21 C33 104.4(5)
C44 Hf1 C21 C33 106.2(5)
C27 Hf1 C21 C33 -73.3(5)
C28 Hf1 C21 C33 -35.6(4)
C1 Hf1 C21 C22 126.4(5)
Cl1 Hf1 C21 C22 -1.5(6)
C41 Hf1 C21 C22 -114.6(5)
C42 Hf1 C21 C22 -92.5(5)
C43 Hf1 C21 C22 -107.6(5)
C52 Hf1 C21 C22 -145.5(5)
C33 Hf1 C21 C22 110.1(7)
C44 Hf1 C21 C22 -143.7(5)
C27 Hf1 C21 C22 36.8(4)
C28 Hf1 C21 C22 74.5(5)
C1 Hf1 C21 C101 -109.4(7)
Cl1 Hf1 C21 C101 122.8(6)
C41 Hf1 C21 C101 9.6(6)
C42 Hf1 C21 C101 31.7(7)
C43 Hf1 C21 C101 16.6(8)
C22 Hf1 C21 C101 124.3(9)
C52 Hf1 C21 C101 -21.3(7)
C33 Hf1 C21 C101 -125.6(9)
C44 Hf1 C21 C101 -19.4(8)
C27 Hf1 C21 C101 161.0(8)
C28 Hf1 C21 C101 -161.2(8)
C33 C21 C22 C23 -175.5(8)
C101 C21 C22 C23 -7.3(15)
Hf1 C21 C22 C23 108.6(9)
C33 C21 C22 C27 4.9(9)
C101 C21 C22 C27 173.1(8)
Hf1 C21 C22 C27 -71.0(6)
C33 C21 C22 Hf1 75.9(5)
C101 C21 C22 Hf1 -115.9(8)
C1 Hf1 C22 C23 155.8(6)
Cl1 Hf1 C22 C23 49.8(6)
C21 Hf1 C22 C23 -129.0(9)
C41 Hf1 C22 C23 -70.2(7)
C42 Hf1 C22 C23 -38.6(7)
C43 Hf1 C22 C23 -31.5(8)
C52 Hf1 C22 C23 -91.8(7)
C33 Hf1 C22 C23 -168.3(8)
C44 Hf1 C22 C23 -73.1(7)
C27 Hf1 C22 C23 117.1(8)
C28 Hf1 C22 C23 152.4(8)
C1 Hf1 C22 C21 -75.2(6)
Cl1 Hf1 C22 C21 178.8(5)
C41 Hf1 C22 C21 58.8(5)
C42 Hf1 C22 C21 90.4(5)
C43 Hf1 C22 C21 97.5(6)
C52 Hf1 C22 C21 37.2(6)
C33 Hf1 C22 C21 -39.3(5)
C44 Hf1 C22 C21 55.8(7)
C27 Hf1 C22 C21 -113.9(7)
C28 Hf1 C22 C21 -78.6(5)
C1 Hf1 C22 C27 38.7(6)
Cl1 Hf1 C22 C27 -67.3(4)
C21 Hf1 C22 C27 113.9(7)
C41 Hf1 C22 C27 172.8(5)
C42 Hf1 C22 C27 -155.6(5)
C43 Hf1 C22 C27 -148.6(5)
C52 Hf1 C22 C27 151.1(4)
C33 Hf1 C22 C27 74.6(5)
C44 Hf1 C22 C27 169.8(4)
C28 Hf1 C22 C27 35.3(4)
C21 C22 C23 C24 179.7(8)
C27 C22 C23 C24 -0.7(12)
Hf1 C22 C23 C24 -94.1(8)
C22 C23 C24 C25 0.5(12)
C23 C24 C25 C26 -1.1(13)
C24 C25 C26 C27 1.7(13)
C25 C26 C27 C28 -176.0(8)
C25 C26 C27 C22 -1.9(12)
C25 C26 C27 Hf1 80.5(9)
C23 C22 C27 C28 176.8(7)
C21 C22 C27 C28 -3.5(9)
Hf1 C22 C27 C28 -67.0(5)
C23 C22 C27 C26 1.4(11)
C21 C22 C27 C26 -179.0(7)
Hf1 C22 C27 C26 117.5(7)
C23 C22 C27 Hf1 -116.1(7)
C21 C22 C27 Hf1 63.5(5)
C1 Hf1 C27 C28 -36.0(5)
Cl1 Hf1 C27 C28 -134.8(5)
C21 Hf1 C27 C28 76.7(5)
C41 Hf1 C27 C28 107.2(5)
C42 Hf1 C27 C28 144.9(5)
C43 Hf1 C27 C28 174.0(6)
C22 Hf1 C27 C28 115.3(7)
C52 Hf1 C27 C28 73.3(6)
C33 Hf1 C27 C28 35.4(5)
Cl1 Hf1 C27 C26 -2.0(7)
C21 Hf1 C27 C26 -150.6(8)
C41 Hf1 C27 C26 -120.1(7)
C42 Hf1 C27 C26 -82.3(8)
C43 Hf1 C27 C26 -53.2(10)
C22 Hf1 C27 C26 -112.0(9)
C52 Hf1 C27 C26 -154.0(7)
C33 Hf1 C27 C26 168.2(8)
C28 Hf1 C27 C26 132.7(10)
C1 Hf1 C27 C22 -151.3(5)
Cl1 Hf1 C27 C22 109.9(4)
C21 Hf1 C27 C22 -38.6(5)
C41 Hf1 C27 C22 -8.1(5)
C42 Hf1 C27 C22 29.7(6)
C43 Hf1 C27 C22 58.7(7)
C52 Hf1 C27 C22 -42.0(6)
C33 Hf1 C27 C22 -79.9(5)
C28 Hf1 C27 C22 -115.3(7)
C26 C27 C28 C29 -0.6(15)
C22 C27 C28 C29 -175.2(8)
Hf1 C27 C28 C29 123.2(9)
C26 C27 C28 C33 175.3(8)
C22 C27 C28 C33 0.7(9)
Hf1 C27 C28 C33 -60.9(5)
C26 C27 C28 Hf1 -123.8(9)
C22 C27 C28 Hf1 61.6(5)
C1 Hf1 C28 C29 15.3(7)
Cl1 Hf1 C28 C29 -84.5(7)
C21 Hf1 C28 C29 150.1(8)
C41 Hf1 C28 C29 140.0(7)
C42 Hf1 C28 C29 173.2(7)
C22 Hf1 C28 C29 -167.2(9)
C52 Hf1 C28 C29 100.4(7)
C33 Hf1 C28 C29 112.5(9)
C44 Hf1 C28 C29 67.7(9)
C27 Hf1 C28 C29 -129.6(10)
C1 Hf1 C28 C27 144.9(5)
Cl1 Hf1 C28 C27 45.1(5)
C21 Hf1 C28 C27 -80.3(5)
C41 Hf1 C28 C27 -90.4(5)
C42 Hf1 C28 C27 -57.1(7)
C22 Hf1 C28 C27 -37.6(4)
C52 Hf1 C28 C27 -129.9(5)
C33 Hf1 C28 C27 -117.9(7)
C44 Hf1 C28 C27 -162.7(5)
C1 Hf1 C28 C33 -97.2(5)
Cl1 Hf1 C28 C33 163.0(5)
C21 Hf1 C28 C33 37.6(5)
C41 Hf1 C28 C33 27.5(6)
C42 Hf1 C28 C33 60.8(7)
C22 Hf1 C28 C33 80.3(5)
C52 Hf1 C28 C33 -12.0(6)
C44 Hf1 C28 C33 -44.8(7)
C27 Hf1 C28 C33 117.9(7)
C27 C28 C29 C30 174.7(8)
C33 C28 C29 C30 -0.9(12)
Hf1 C28 C29 C30 -85.8(9)
C28 C29 C30 C31 1.7(12)
C29 C30 C31 C32 -1.7(14)
C30 C31 C32 C33 0.8(13)
C22 C21 C33 C28 -4.5(9)
C101 C21 C33 C28 -172.7(7)
Hf1 C21 C33 C28 69.5(6)
C22 C21 C33 C32 174.2(8)
C101 C21 C33 C32 6.0(14)
Hf1 C21 C33 C32 -111.8(9)
C22 C21 C33 Hf1 -74.0(5)
C101 C21 C33 Hf1 117.8(8)
C29 C28 C33 C21 178.8(7)
C27 C28 C33 C21 2.3(9)
Hf1 C28 C33 C21 -61.1(5)
C29 C28 C33 C32 -0.1(11)
C27 C28 C33 C32 -176.6(7)
Hf1 C28 C33 C32 120.0(7)
C29 C28 C33 Hf1 -120.1(7)
C27 C28 C33 Hf1 63.4(6)
C31 C32 C33 C21 -178.5(8)
C31 C32 C33 C28 0.1(12)
C31 C32 C33 Hf1 95.7(9)
C1 Hf1 C33 C21 -165.5(5)
Cl1 Hf1 C33 C21 93.5(5)
C41 Hf1 C33 C21 -41.5(5)
C42 Hf1 C33 C21 -27.7(6)
C43 Hf1 C33 C21 -64.2(7)
C22 Hf1 C33 C21 40.3(4)
C52 Hf1 C33 C21 -74.6(5)
C44 Hf1 C33 C21 -91.8(5)
C27 Hf1 C33 C21 81.0(5)
C28 Hf1 C33 C21 115.5(7)
C1 Hf1 C33 C28 79.0(5)
Cl1 Hf1 C33 C28 -21.9(6)
C21 Hf1 C33 C28 -115.5(7)
C41 Hf1 C33 C28 -156.9(5)
C42 Hf1 C33 C28 -143.1(5)
C43 Hf1 C33 C28 -179.7(5)
C22 Hf1 C33 C28 -75.1(5)
C52 Hf1 C33 C28 169.9(5)
C44 Hf1 C33 C28 152.8(5)
C27 Hf1 C33 C28 -34.5(5)
C1 Hf1 C33 C32 -39.0(7)
Cl1 Hf1 C33 C32 -140.0(6)
C21 Hf1 C33 C32 126.5(9)
C41 Hf1 C33 C32 85.0(7)
C42 Hf1 C33 C32 98.8(8)
C43 Hf1 C33 C32 62.3(9)
C22 Hf1 C33 C32 166.8(8)
C52 Hf1 C33 C32 51.9(7)
C44 Hf1 C33 C32 34.7(8)
C27 Hf1 C33 C32 -152.5(9)
C28 Hf1 C33 C32 -118.0(10)
C1 Hf1 C41 C42 -113.9(5)
Cl1 Hf1 C41 C42 17.7(5)
C21 Hf1 C41 C42 136.4(5)
C43 Hf1 C41 C42 -36.6(5)
C22 Hf1 C41 C42 106.2(5)
C52 Hf1 C41 C42 -112.7(7)
C33 Hf1 C41 C42 158.8(5)
C44 Hf1 C41 C42 -76.1(5)
C27 Hf1 C41 C42 110.5(5)
C28 Hf1 C41 C42 145.0(5)
C1 Hf1 C41 C52 -1.2(7)
Cl1 Hf1 C41 C52 130.4(5)
C21 Hf1 C41 C52 -110.9(6)
C42 Hf1 C41 C52 112.7(7)
C43 Hf1 C41 C52 76.1(5)
C22 Hf1 C41 C52 -141.1(6)
C33 Hf1 C41 C52 -88.6(5)
C44 Hf1 C41 C52 36.5(5)
C27 Hf1 C41 C52 -136.8(5)
C28 Hf1 C41 C52 -102.3(5)
C1 Hf1 C41 C102 122.8(7)
Cl1 Hf1 C41 C102 -105.6(7)
C21 Hf1 C41 C102 13.1(7)
C42 Hf1 C41 C102 -123.3(9)
C43 Hf1 C41 C102 -159.9(8)
C22 Hf1 C41 C102 -17.1(7)
C52 Hf1 C41 C102 124.0(10)
C33 Hf1 C41 C102 35.4(7)
C44 Hf1 C41 C102 160.5(8)
C27 Hf1 C41 C102 -12.8(8)
C28 Hf1 C41 C102 21.7(8)
C52 C41 C42 C43 -3.6(10)
C102 C41 C42 C43 178.0(8)
Hf1 C41 C42 C43 66.1(6)
C52 C41 C42 C421 175.0(8)
C102 C41 C42 C421 -3.4(14)
Hf1 C41 C42 C421 -115.3(9)
C52 C41 C42 Hf1 -69.8(6)
C102 C41 C42 Hf1 111.8(8)
C1 Hf1 C42 C41 91.8(6)
Cl1 Hf1 C42 C41 -164.7(5)
C21 Hf1 C42 C41 -40.5(5)
C43 Hf1 C42 C41 116.2(7)
C22 Hf1 C42 C41 -74.1(5)
C52 Hf1 C42 C41 38.6(5)
C33 Hf1 C42 C41 -25.9(6)
C44 Hf1 C42 C41 78.9(5)
C27 Hf1 C42 C41 -89.3(5)
C28 Hf1 C42 C41 -58.8(7)
C1 Hf1 C42 C43 -24.4(7)
Cl1 Hf1 C42 C43 79.1(5)
C21 Hf1 C42 C43 -156.7(5)
C41 Hf1 C42 C43 -116.2(7)
C22 Hf1 C42 C43 169.7(5)
C52 Hf1 C42 C43 -77.6(5)
C33 Hf1 C42 C43 -142.2(5)
C44 Hf1 C42 C43 -37.3(5)
C27 Hf1 C42 C43 154.4(5)
C28 Hf1 C42 C43 -175.1(5)
C1 Hf1 C42 C421 -144.3(7)
Cl1 Hf1 C42 C421 -40.8(8)
C21 Hf1 C42 C421 83.4(8)
C41 Hf1 C42 C421 123.9(10)
C43 Hf1 C42 C421 -119.9(10)
C22 Hf1 C42 C421 49.8(8)
C52 Hf1 C42 C421 162.5(9)
C33 Hf1 C42 C421 98.0(8)
C44 Hf1 C42 C421 -157.2(9)
C27 Hf1 C42 C421 34.6(9)
C28 Hf1 C42 C421 65.1(10)
C41 C42 C43 C44 5.9(10)
C421 C42 C43 C44 -172.8(8)
Hf1 C42 C43 C44 71.1(6)
C41 C42 C43 Hf1 -65.2(6)
C421 C42 C43 Hf1 116.1(8)
C1 Hf1 C43 C42 161.5(5)
Cl1 Hf1 C43 C42 -98.3(5)
C21 Hf1 C43 C42 28.5(6)
C41 Hf1 C43 C42 36.5(5)
C22 Hf1 C43 C42 -13.0(7)
C52 Hf1 C43 C42 77.5(6)
C33 Hf1 C43 C42 64.6(7)
C44 Hf1 C43 C42 113.4(8)
C27 Hf1 C43 C42 -47.8(9)
C1 Hf1 C43 C44 48.1(5)
Cl1 Hf1 C43 C44 148.4(5)
C21 Hf1 C43 C44 -84.9(6)
C41 Hf1 C43 C44 -76.9(5)
C42 Hf1 C43 C44 -113.4(8)
C22 Hf1 C43 C44 -126.4(5)
C52 Hf1 C43 C44 -35.9(5)
C33 Hf1 C43 C44 -48.7(7)
C27 Hf1 C43 C44 -161.2(5)
C42 C43 C44 C52 -5.7(10)
Hf1 C43 C44 C52 61.5(6)
C42 C43 C44 C45 171.3(8)
Hf1 C43 C44 C45 -121.5(9)
C42 C43 C44 Hf1 -67.2(6)
C1 Hf1 C44 C43 -131.5(5)
Cl1 Hf1 C44 C43 -33.6(5)
C21 Hf1 C44 C43 113.8(5)
C41 Hf1 C44 C43 79.6(6)
C42 Hf1 C44 C43 38.5(5)
C22 Hf1 C44 C43 83.3(6)
C52 Hf1 C44 C43 117.2(8)
C33 Hf1 C44 C43 150.8(5)
C28 Hf1 C44 C43 175.6(5)
C1 Hf1 C44 C52 111.3(6)
Cl1 Hf1 C44 C52 -150.8(5)
C21 Hf1 C44 C52 -3.4(6)
C41 Hf1 C44 C52 -37.6(5)
C42 Hf1 C44 C52 -78.7(6)
C43 Hf1 C44 C52 -117.2(8)
C22 Hf1 C44 C52 -34.0(7)
C33 Hf1 C44 C52 33.5(6)
C28 Hf1 C44 C52 58.3(7)
C1 Hf1 C44 C45 -3.9(7)
Cl1 Hf1 C44 C45 94.1(7)
C21 Hf1 C44 C45 -118.5(7)
C41 Hf1 C44 C45 -152.7(9)
C42 Hf1 C44 C45 166.2(9)
C43 Hf1 C44 C45 127.7(10)
C22 Hf1 C44 C45 -149.1(7)
C52 Hf1 C44 C45 -115.1(10)
C33 Hf1 C44 C45 -81.6(8)
C43 C44 C45 C46 179.8(9)
C52 C44 C45 C46 -3.6(12)
Hf1 C44 C45 C46 84.9(9)
C44 C45 C46 C50 -0.4(11)
C44 C45 C46 C47 -178.2(8)
C45 C46 C47 C48 156.3(8)
C50 C46 C47 C48 -21.7(9)
C46 C47 C48 C49 33.4(8)
C47 C48 C49 C50 -32.9(9)
C45 C46 C50 C51 4.0(13)
C47 C46 C50 C51 -177.8(8)
C45 C46 C50 C49 -177.0(8)
C47 C46 C50 C49 1.2(9)
C48 C49 C50 C51 -161.2(9)
C48 C49 C50 C46 19.9(9)
C46 C50 C51 C52 -3.3(13)
C49 C50 C51 C52 178.0(8)
C50 C51 C52 C41 176.9(9)
C50 C51 C52 C44 -0.8(13)
C50 C51 C52 Hf1 -92.2(9)
C42 C41 C52 C51 -177.8(9)
C102 C41 C52 C51 0.6(15)
Hf1 C41 C52 C51 113.9(10)
C42 C41 C52 C44 0.1(9)
C102 C41 C52 C44 178.5(8)
Hf1 C41 C52 C44 -68.2(6)
C42 C41 C52 Hf1 68.3(6)
C102 C41 C52 Hf1 -113.3(8)
C43 C44 C52 C51 -178.3(8)
C45 C44 C52 C51 4.3(12)
Hf1 C44 C52 C51 -117.7(8)
C43 C44 C52 C41 3.5(9)
C45 C44 C52 C41 -173.9(7)
Hf1 C44 C52 C41 64.1(6)
C43 C44 C52 Hf1 -60.6(6)
C45 C44 C52 Hf1 122.0(7)
C1 Hf1 C52 C51 50.4(7)
Cl1 Hf1 C52 C51 158.1(5)
C21 Hf1 C52 C51 -66.7(7)
C41 Hf1 C52 C51 -128.6(9)
C42 Hf1 C52 C51 -166.9(8)
C43 Hf1 C52 C51 152.0(8)
C22 Hf1 C52 C51 -86.3(7)
C33 Hf1 C52 C51 -35.2(7)
C44 Hf1 C52 C51 116.3(9)
C27 Hf1 C52 C51 -64.0(8)
C28 Hf1 C52 C51 -29.0(8)
C1 Hf1 C52 C41 179.0(5)
Cl1 Hf1 C52 C41 -73.3(6)
C21 Hf1 C52 C41 61.8(5)
C42 Hf1 C52 C41 -38.3(5)
C43 Hf1 C52 C41 -79.4(6)
C22 Hf1 C52 C41 42.2(6)
C33 Hf1 C52 C41 93.4(5)
C44 Hf1 C52 C41 -115.1(8)
C27 Hf1 C52 C41 64.6(7)
C28 Hf1 C52 C41 99.5(6)
C1 Hf1 C52 C44 -65.9(5)
Cl1 Hf1 C52 C44 41.8(6)
C21 Hf1 C52 C44 176.9(6)
C41 Hf1 C52 C44 115.1(8)
C42 Hf1 C52 C44 76.8(6)
C43 Hf1 C52 C44 35.7(5)
C22 Hf1 C52 C44 157.3(5)
C33 Hf1 C52 C44 -151.5(5)
C27 Hf1 C52 C44 179.7(5)
C28 Hf1 C52 C44 -145.4(5)
C33 C21 C101 C102 -129.2(9)
C22 C21 C101 C102 64.7(11)
Hf1 C21 C101 C102 -30.4(10)
C42 C41 C102 C101 -122.6(10)
C52 C41 C102 C101 59.3(11)
Hf1 C41 C102 C101 -33.1(10)
C21 C101 C102 C41 40.1(10)
